data_2006426
loop_
_publ_author_name
'Irngartinger, Hermann'
'Strack, Stefan'
'Gleiter, Rolf'
'Brand, Stefan'

_publ_section_title
;
 Octamethylcuneane and Octamethylcubane: the First X-ray Crystal
 Structure of a Cuneane
;
_journal_issue 8
_journal_name_full 'Acta Crystallographica Section C'
_journal_page_first 1145
_journal_page_last 1148
_journal_paper_doi 10.1107/S0108270197003740
_journal_volume 53
_journal_year 1997
_chemical_formula_sum 'C16 H24'
_chemical_formula_weight 216.4
_chemical_name_systematic ?
_space_group_crystal_system trigonal
_space_group_IT_number 166
_space_group_name_Hall '-R 3 2"'
_space_group_name_H-M_alt 'R -3 m :H'
_atom_type_scat_source VolC
_cell_angle_alpha 90
_cell_angle_beta 90
_cell_angle_gamma 120
_cell_formula_units_Z 3
_cell_length_a 8.5620(10)
_cell_length_b 8.562
_cell_length_c 16.8330(10)
_cell_measurement_reflns_used 25
_cell_measurement_temperature 238
_cell_measurement_theta_max 25.6
_cell_measurement_theta_min 11.7
_cell_volume 1068.67(14)
_computing_cell_refinement 'CAD4 Manual'
_computing_data_collection 'CAD4 Manual (Enraf-Nonius, 1988)'
_computing_data_reduction 'PROCESS in MolEN (Fair, 1990)'
_computing_molecular_graphics 'ORTEPII (Johnson, 1976), SCHAKAL92 (Keller, 1992)'
_computing_publication_material 'CIF IN  in MolEN'
_computing_structure_refinement 'SHELXL93 (Sheldrick, 1993)'
_computing_structure_solution 'direct methods (SHELXS86; Sheldrick, 1985)'
_diffrn_ambient_temperature 238
_diffrn_measurement_device Enraf_Nonius_CAD4
_diffrn_measurement_method \q/2\q
_diffrn_radiation_type 'Mo K\a'
_diffrn_radiation_wavelength 0.71073
_diffrn_reflns_av_R_equivalents 0.064
_diffrn_reflns_limit_h_max 7
_diffrn_reflns_limit_h_min -8
_diffrn_reflns_limit_k_max 8
_diffrn_reflns_limit_k_min -7
_diffrn_reflns_limit_l_max 19
_diffrn_reflns_limit_l_min -4
_diffrn_reflns_number 978
_diffrn_reflns_theta_max 24.12
_diffrn_reflns_theta_min 3.00
_diffrn_standards_decay_% 1.60
_diffrn_standards_interval_time 60
_diffrn_standards_number 3
_exptl_absorpt_coefficient_mu 0.052
_exptl_absorpt_correction_type none
_exptl_crystal_colour Colourless
_exptl_crystal_density_diffrn 1.01
_exptl_crystal_description Prism
_exptl_crystal_F_000 360
_exptl_crystal_size_max 0.25
_exptl_crystal_size_mid 0.25
_exptl_crystal_size_min 0.15
_refine_diff_density_max 0.131
_refine_diff_density_min -0.178
_refine_ls_abs_structure_details ?
_refine_ls_extinction_method none
_refine_ls_goodness_of_fit_all 1.011
_refine_ls_goodness_of_fit_obs 1.120
_refine_ls_hydrogen_treatment 'All H atoms refined'
_refine_ls_matrix_type full
_refine_ls_number_parameters 30
_refine_ls_number_reflns 191
_refine_ls_number_restraints 0
_refine_ls_R_factor_all 0.0512
_refine_ls_R_factor_obs .037
_refine_ls_shift/esd_max -0.003
_refine_ls_structure_factor_coef Fsqd
_refine_ls_weighting_details 'w = 1/[\s^2^(Fo^2^)+(0.0369P)^2^+0.2736P] where P=(Fo^2^+2Fc^2^)/3'
_refine_ls_weighting_scheme calc
_refine_ls_wR_factor_all 0.093
_refine_ls_wR_factor_obs .088
_reflns_number_observed 149
_reflns_number_total 191
_reflns_observed_criterion >2.0\s(I)
_cod_data_source_file sk1013.cif
_cod_data_source_block II
_cod_depositor_comments
;
 Changing the space group from '-P 3 2"' to '-R 3 2"' after consulting
 the original publication. All related space group information was
 changed accordingly.

 Antanas Vaitkus,
 2017-07-06

The following automatic conversions were performed:

'_refine_ls_weighting_scheme' value
'1/[\s^2^(Fo^2^)+(0.0369P)^2^+0.2736P] where P=(Fo^2^+2Fc^2^)/3' was
changed to 'calc'. New tag '_refine_ls_weighting_details' was
created. The value of the new tag was set to 'w =
1/[\s^2^(Fo^2^)+(0.0369P)^2^+0.2736P] where P=(Fo^2^+2Fc^2^)/3'.

Automatic conversion script
Id: cif_fix_values 3143 2015-03-26 13:38:13Z robertas 
;
_cod_original_cell_volume 1068.7(2)
_cod_original_sg_symbol_H-M 'R -3 m'
_cod_database_code 2006426

loop_
_space_group_symop_id
_space_group_symop_operation_xyz
1 x,y,z
2 -y,x-y,z
3 -x+y,-x,z
4 y,x,-z
5 -x,-x+y,-z
6 x-y,-y,-z
7 -x,-y,-z
8 y,-x+y,-z
9 x-y,x,-z
10 -y,-x,z
11 x,x-y,z
12 -x+y,y,z
13 x+2/3,y+1/3,z+1/3
14 -y+2/3,x-y+1/3,z+1/3
15 -x+y+2/3,-x+1/3,z+1/3
16 y+2/3,x+1/3,-z+1/3
17 -x+2/3,-x+y+1/3,-z+1/3
18 x-y+2/3,-y+1/3,-z+1/3
19 -x+2/3,-y+1/3,-z+1/3
20 y+2/3,-x+y+1/3,-z+1/3
21 x-y+2/3,x+1/3,-z+1/3
22 -y+2/3,-x+1/3,z+1/3
23 x+2/3,x-y+1/3,z+1/3
24 -x+y+2/3,y+1/3,z+1/3
25 x+1/3,y+2/3,z+2/3
26 -y+1/3,x-y+2/3,z+2/3
27 -x+y+1/3,-x+2/3,z+2/3
28 y+1/3,x+2/3,-z+2/3
29 -x+1/3,-x+y+2/3,-z+2/3
30 x-y+1/3,-y+2/3,-z+2/3
31 -x+1/3,-y+2/3,-z+2/3
32 y+1/3,-x+y+2/3,-z+2/3
33 x-y+1/3,x+2/3,-z+2/3
34 -y+1/3,-x+2/3,z+2/3
35 x+1/3,x-y+2/3,z+2/3
36 -x+y+1/3,y+2/3,z+2/3

loop_
_atom_site_aniso_label
_atom_site_aniso_U_11
_atom_site_aniso_U_22
_atom_site_aniso_U_33
_atom_site_aniso_U_12
_atom_site_aniso_U_13
_atom_site_aniso_U_23
C1 .041(2) .101(3) .064(2) .0205(10) .010(2) .0048(8)
C2 .0360(15) .0480(13) .0389(11) .0180(7) .0033(12) .0017(6)
C3 .044(2) .044(2) .032(2) .0222(9) .000 .000
C4 .072(2) .072(2) .038(2) .0360(12) .000 .000

loop_
_atom_site_label
_atom_site_fract_x
_atom_site_fract_y
_atom_site_fract_z
_atom_site_U_iso_or_equiv
_atom_site_thermal_displace_type
_atom_site_calc_flag
_atom_site_refinement_flags
_atom_site_occupancy
_atom_site_disorder_group
_atom_site_type_symbol
C1 .3639(4) .1820(2) .4437(2) .0754(13) Uani d S 1 . C
C2 .1716(3) .0858(2) .47317(13) .0423(9) Uani d S 1 . C
C3 0 0 .4191(2) .0403(12) Uani d S 1 . C
C4 0 0 .3298(3) .061(2) Uani d S 1 . C
H4 .063(2) .127(5) .3075(16) .097(11) Uiso d S 1 . H
H1A .390(4) .094(5) .4117(16) .117(10) Uiso d . 1 . H
H1B .456(6) .228(3) .491(2) .119(14) Uiso d S 1 . H

loop_
_geom_angle_atom_site_label_1
_geom_angle_atom_site_label_2
_geom_angle_atom_site_label_3
_geom_angle_site_symmetry_1
_geom_angle_site_symmetry_3
_geom_angle
_geom_angle_publ_flag
C2 C1 H1A . . 110.(2) no
C2 C1 H1B . . 112.(2) no
H1A C1 H1B . . 105.8(19) no
C1 C2 C2 . 3_556 125.10(10) yes
C2 C2 C2 5_556 3_556 89.9(2) yes
C1 C2 C3 . . 125.2(2) yes
C2 C2 C3 5_556 . 90.30(10) yes
C4 C3 C2 . . 125.60(10) yes
C2 C3 C2 . 4 89.6(2) yes
C3 C4 H4 . . 111.8(17) no

loop_
_geom_bond_atom_site_label_1
_geom_bond_atom_site_label_2
_geom_bond_site_symmetry_2
_geom_bond_distance
_geom_bond_publ_flag
C1 C2 . 1.510(4) yes
C1 H1A . 1.04(3) no
C1 H1B . 1.05(4) no
C2 C2 5_556 1.561(3) yes
C2 C3 . 1.564(3) yes
C3 C4 . 1.503(5) yes
C4 H4 . 1.01(3) no

loop_
_geom_torsion_atom_site_label_1
_geom_torsion_atom_site_label_2
_geom_torsion_atom_site_label_3
_geom_torsion_atom_site_label_4
_geom_torsion_site_symmetry_1
_geom_torsion_site_symmetry_2
_geom_torsion_site_symmetry_4
_geom_torsion
_geom_torsion_publ_flag
C1 C2 C3 C4 . . . 0.0 no
C2 C2 C3 C4 3_556 . . -135.10(10) no
C1 C2 C3 C2 . . 4 -135.20(10) no
C2 C2 C3 C2 5_556 . 6 89.70(10) no
C2 C2 C3 C2 5_556 4 . -0.1(2) no
